data_2238588
loop_
_publ_author_name
'Ziyaev, Mavlonbek'
'Ashurov, Jamshid'
'Talipov, Samat'
'Ibragimov, Bakhtiyar'

_publ_section_title
;
 1,2-Ethylenediaminium bis(2-benzamidobenzoate)
;
_journal_issue 9
_journal_name_full 'Acta Crystallographica Section E'
_journal_page_first o1388
_journal_paper_doi 10.1107/S1600536813021028
_journal_volume 69
_journal_year 2013
_chemical_formula_iupac 'C2 H10 N2 2+, 2C14 H10 N O3 -'
_chemical_formula_moiety 'C2 H10 N2 2+, 2(C14 H10 N O3 -)'
_chemical_formula_sum 'C30 H30 N4 O6'
_chemical_formula_weight 542.58
_chemical_name_systematic
;
1,2-Ethylenediaminium bis(2-benzamidobenzoate)
;
_space_group_IT_number 14
_symmetry_cell_setting monoclinic
_symmetry_space_group_name_Hall '-P 2yn'
_symmetry_space_group_name_H-M 'P 1 21/n 1'
_atom_sites_solution_hydrogens geom
_atom_sites_solution_primary direct
_atom_sites_solution_secondary difmap
_audit_creation_method SHELXL-97
_cell_angle_alpha 90.00
_cell_angle_beta 93.66(2)
_cell_angle_gamma 90.00
_cell_formula_units_Z 2
_cell_length_a 5.3140(10)
_cell_length_b 13.745(2)
_cell_length_c 18.580(4)
_cell_measurement_reflns_used 753
_cell_measurement_temperature 293(2)
_cell_measurement_theta_max 75.3
_cell_measurement_theta_min 4.0
_cell_volume 1354.3(4)
_computing_cell_refinement 'CrysAlis PRO (Oxford Diffraction, 2009)'
_computing_data_collection 'CrysAlis PRO (Oxford Diffraction, 2009)'
_computing_data_reduction 'CrysAlis PRO (Oxford Diffraction, 2009)'
_computing_molecular_graphics 'XP in SHELXTL (Sheldrick, 2008)'
_computing_publication_material 'publCIF (Westrip, 2010)'
_computing_structure_refinement 'SHELXL97 (Sheldrick, 2008)'
_computing_structure_solution 'SHELXS97 (Sheldrick, 2008)'
_diffrn_ambient_temperature 293(2)
_diffrn_detector_area_resol_mean 10.2576
_diffrn_measured_fraction_theta_full 0.979
_diffrn_measured_fraction_theta_max 0.979
_diffrn_measurement_device_type 'Oxford Diffraction Xcalibur Ruby'
_diffrn_measurement_method '\w scans'
_diffrn_radiation_monochromator graphite
_diffrn_radiation_source 'fine-focus sealed tube'
_diffrn_radiation_type CuK\a
_diffrn_radiation_wavelength 1.54184
_diffrn_reflns_av_R_equivalents 0.0286
_diffrn_reflns_av_sigmaI/netI 0.0356
_diffrn_reflns_limit_h_max 6
_diffrn_reflns_limit_h_min -5
_diffrn_reflns_limit_k_max 16
_diffrn_reflns_limit_k_min -16
_diffrn_reflns_limit_l_max 23
_diffrn_reflns_limit_l_min -23
_diffrn_reflns_number 5702
_diffrn_reflns_theta_full 75.88
_diffrn_reflns_theta_max 75.88
_diffrn_reflns_theta_min 4.00
_exptl_absorpt_coefficient_mu 0.773
_exptl_absorpt_correction_T_max 1.000
_exptl_absorpt_correction_T_min 0.699
_exptl_absorpt_correction_type multi-scan
_exptl_absorpt_process_details
;
(CrysAlis PRO; Oxford Diffraction, 2009)
;
_exptl_crystal_colour colourless
_exptl_crystal_density_diffrn 1.331
_exptl_crystal_density_method 'not measured'
_exptl_crystal_description prism
_exptl_crystal_F_000 572
_exptl_crystal_size_max 0.6
_exptl_crystal_size_mid 0.3
_exptl_crystal_size_min 0.2
_refine_diff_density_max 0.154
_refine_diff_density_min -0.174
_refine_ls_extinction_method none
_refine_ls_goodness_of_fit_ref 0.945
_refine_ls_hydrogen_treatment mixed
_refine_ls_matrix_type full
_refine_ls_number_parameters 197
_refine_ls_number_reflns 2772
_refine_ls_number_restraints 3
_refine_ls_restrained_S_all 0.954
_refine_ls_R_factor_all 0.0663
_refine_ls_R_factor_gt 0.0422
_refine_ls_shift/su_max 0.000
_refine_ls_shift/su_mean 0.000
_refine_ls_structure_factor_coef Fsqd
_refine_ls_weighting_details 'calc w=1/[\s^2^(Fo^2^)+(0.0680P)^2^+0.0000P] where P=(Fo^2^+2Fc^2^)/3'
_refine_ls_weighting_scheme calc
_refine_ls_wR_factor_gt 0.1071
_refine_ls_wR_factor_ref 0.1169
_reflns_number_gt 1851
_reflns_number_total 2772
_reflns_threshold_expression I>2sigma(I)
_cod_data_source_file zq2204.cif
_cod_data_source_block I
_cod_depositor_comments
;

2019-10-14
Z value and formula fixed to values more according to usual
chemical conventions.                 miguel
;
_cod_original_formula_sum 'C15 H15 N2 O3'
_cod_original_formula_weight 271.29
_cod_original_formula_moiety '0.5(C2 H10 N2 2+), C14 H10 N O3 -'
_cod_original_formula_iupac '0.5C2 H10 N2 2+, C14 H10 N O3 -'
_cod_original_formula_units_Z 4
_cod_original_sg_symbol_H-M 'P 21/n'
_cod_database_code 2238588
_cod_database_fobs_code 2238588

loop_
_symmetry_equiv_pos_as_xyz
'x, y, z'
'-x+1/2, y+1/2, -z+1/2'
'-x, -y, -z'
'x-1/2, -y-1/2, z-1/2'

loop_
_atom_site_type_symbol
_atom_site_label
_atom_site_fract_x
_atom_site_fract_y
_atom_site_fract_z
_atom_site_U_iso_or_equiv
_atom_site_adp_type
_atom_site_calc_flag
_atom_site_refinement_flags
_atom_site_occupancy
_atom_site_symmetry_multiplicity
O O1 0.9888(3) 0.12659(9) 0.12307(7) 0.0596(4) Uani d . 1 1
O O2 1.0308(2) 0.35350(9) 0.32469(7) 0.0589(4) Uani d . 1 1
O O3 1.3389(2) 0.35553(9) 0.41015(6) 0.0563(4) Uani d . 1 1
N N1 1.0384(3) 0.22290(11) 0.22300(7) 0.0441(3) Uani d . 1 1
H H1 0.990(4) 0.2773(15) 0.2457(11) 0.069(6) Uiso d . 1 1
C C1 0.7412(3) 0.27034(13) 0.12662(9) 0.0441(4) Uani d . 1 1
C C2 0.5906(3) 0.32616(14) 0.16836(10) 0.0528(5) Uani d . 1 1
H H2 0.6089 0.3221 0.2184 0.063 Uiso calc R 1 1
C C3 0.4114(4) 0.38855(16) 0.13553(13) 0.0678(6) Uani d . 1 1
H H3 0.3084 0.4256 0.1635 0.081 Uiso calc R 1 1
C C4 0.3873(4) 0.39519(17) 0.06148(14) 0.0761(7) Uani d . 1 1
H H4 0.2667 0.4364 0.0394 0.091 Uiso calc R 1 1
C C5 0.5398(5) 0.34150(18) 0.02018(12) 0.0758(7) Uani d . 1 1
H H5 0.5256 0.3476 -0.0298 0.091 Uiso calc R 1 1
C C6 0.7144(4) 0.27842(15) 0.05216(10) 0.0592(5) Uani d . 1 1
H H6 0.8148 0.2410 0.0237 0.071 Uiso calc R 1 1
C C7 0.9329(3) 0.19958(13) 0.15740(8) 0.0440(4) Uani d . 1 1
C C8 1.2370(3) 0.17703(12) 0.26353(8) 0.0407(4) Uani d . 1 1
C C9 1.3484(4) 0.09159(13) 0.24163(9) 0.0517(4) Uani d . 1 1
H H9 1.2873 0.0611 0.1994 0.062 Uiso calc R 1 1
C C10 1.5489(4) 0.05158(14) 0.28199(10) 0.0582(5) Uani d . 1 1
H H10 1.6229 -0.0054 0.2665 0.070 Uiso calc R 1 1
C C11 1.6410(4) 0.09508(15) 0.34524(11) 0.0609(5) Uani d . 1 1
H H11 1.7753 0.0676 0.3726 0.073 Uiso calc R 1 1
C C12 1.5309(3) 0.17992(14) 0.36727(9) 0.0528(5) Uani d . 1 1
H H12 1.5931 0.2092 0.4099 0.063 Uiso calc R 1 1
C C13 1.3301(3) 0.22301(12) 0.32778(8) 0.0405(4) Uani d . 1 1
C C14 1.2281(3) 0.31706(13) 0.35585(8) 0.0431(4) Uani d . 1 1
N N1S 0.7225(3) -0.04084(12) 0.07687(8) 0.0487(4) Uani d D 1 1
H H1A 0.784(4) 0.0205(12) 0.0916(10) 0.074(7) Uiso d D 1 1
H H1B 0.869(4) -0.0844(15) 0.0810(12) 0.086(7) Uiso d D 1 1
H H1C 0.612(4) -0.0677(16) 0.1087(10) 0.081(7) Uiso d D 1 1
C C2S 0.6042(3) -0.03697(13) 0.00242(8) 0.0455(4) Uani d . 1 1
H H2A 0.5369 -0.1005 -0.0110 0.055 Uiso calc R 1 1
H H2B 0.7303 -0.0199 -0.0309 0.055 Uiso calc R 1 1

loop_
_atom_site_aniso_label
_atom_site_aniso_U_11
_atom_site_aniso_U_22
_atom_site_aniso_U_33
_atom_site_aniso_U_12
_atom_site_aniso_U_13
_atom_site_aniso_U_23
O1 0.0732(8) 0.0542(8) 0.0492(7) 0.0034(7) -0.0132(6) -0.0188(6)
O2 0.0714(9) 0.0551(8) 0.0482(7) 0.0153(7) -0.0127(6) -0.0139(6)
O3 0.0657(8) 0.0587(8) 0.0432(6) -0.0028(7) -0.0074(5) -0.0163(6)
N1 0.0558(8) 0.0405(8) 0.0349(7) 0.0005(7) -0.0062(6) -0.0052(6)
C1 0.0458(9) 0.0437(9) 0.0417(8) -0.0107(7) -0.0059(7) -0.0015(7)
C2 0.0517(10) 0.0550(11) 0.0515(10) -0.0089(9) 0.0014(8) -0.0004(9)
C3 0.0528(11) 0.0610(13) 0.0891(16) 0.0023(10) 0.0010(10) -0.0037(12)
C4 0.0657(13) 0.0706(15) 0.0881(17) 0.0003(12) -0.0257(12) 0.0134(13)
C5 0.0872(16) 0.0810(16) 0.0556(12) 0.0008(14) -0.0229(11) 0.0081(11)
C6 0.0674(12) 0.0656(12) 0.0425(9) -0.0035(10) -0.0127(8) -0.0046(9)
C7 0.0515(9) 0.0440(9) 0.0359(8) -0.0081(8) -0.0017(7) -0.0048(7)
C8 0.0482(9) 0.0382(8) 0.0352(8) -0.0022(7) -0.0009(6) 0.0007(7)
C9 0.0648(11) 0.0439(9) 0.0454(9) 0.0003(9) -0.0052(8) -0.0072(8)
C10 0.0667(12) 0.0472(10) 0.0599(11) 0.0112(9) -0.0026(9) -0.0058(9)
C11 0.0630(12) 0.0580(12) 0.0595(11) 0.0127(10) -0.0142(9) -0.0045(10)
C12 0.0580(11) 0.0560(11) 0.0426(9) 0.0020(9) -0.0108(8) -0.0054(8)
C13 0.0469(9) 0.0403(9) 0.0341(8) -0.0035(7) 0.0008(6) -0.0004(7)
C14 0.0528(9) 0.0442(9) 0.0320(7) -0.0032(8) 0.0006(6) -0.0015(7)
N1S 0.0525(9) 0.0487(9) 0.0438(8) -0.0061(8) -0.0055(7) 0.0056(7)
C2S 0.0531(10) 0.0462(9) 0.0368(8) -0.0016(8) 0.0000(7) 0.0001(7)

loop_
_atom_type_symbol
_atom_type_description
_atom_type_scat_dispersion_real
_atom_type_scat_dispersion_imag
_atom_type_scat_source
C C 0.0181 0.0091 'International Tables Vol C Tables 4.2.6.8 and 6.1.1.4'
H H 0.0000 0.0000 'International Tables Vol C Tables 4.2.6.8 and 6.1.1.4'
N N 0.0311 0.0180 'International Tables Vol C Tables 4.2.6.8 and 6.1.1.4'
O O 0.0492 0.0322 'International Tables Vol C Tables 4.2.6.8 and 6.1.1.4'

loop_
_geom_angle_atom_site_label_1
_geom_angle_atom_site_label_2
_geom_angle_atom_site_label_3
_geom_angle_site_symmetry_1
_geom_angle_site_symmetry_3
_geom_angle
C7 N1 C8 . . 129.24(16)
C7 N1 H1 . . 120.3(13)
C8 N1 H1 . . 110.4(13)
C2 C1 C6 . . 119.29(18)
C2 C1 C7 . . 123.45(15)
C6 C1 C7 . . 117.25(17)
C1 C2 C3 . . 120.02(18)
C1 C2 H2 . . 120.0
C3 C2 H2 . . 120.0
C4 C3 C2 . . 119.7(2)
C4 C3 H3 . . 120.1
C2 C3 H3 . . 120.1
C5 C4 C3 . . 120.3(2)
C5 C4 H4 . . 119.9
C3 C4 H4 . . 119.9
C4 C5 C6 . . 120.3(2)
C4 C5 H5 . . 119.8
C6 C5 H5 . . 119.8
C5 C6 C1 . . 120.3(2)
C5 C6 H6 . . 119.8
C1 C6 H6 . . 119.8
O1 C7 N1 . . 124.08(17)
O1 C7 C1 . . 120.75(14)
N1 C7 C1 . . 115.16(15)
C9 C8 N1 . . 122.83(15)
C9 C8 C13 . . 119.58(15)
N1 C8 C13 . . 117.55(15)
C10 C9 C8 . . 120.52(16)
C10 C9 H9 . . 119.7
C8 C9 H9 . . 119.7
C9 C10 C11 . . 120.70(18)
C9 C10 H10 . . 119.7
C11 C10 H10 . . 119.7
C12 C11 C10 . . 119.03(17)
C12 C11 H11 . . 120.5
C10 C11 H11 . . 120.5
C11 C12 C13 . . 122.03(16)
C11 C12 H12 . . 119.0
C13 C12 H12 . . 119.0
C12 C13 C8 . . 118.15(16)
C12 C13 C14 . . 117.66(14)
C8 C13 C14 . . 124.19(14)
O3 C14 O2 . . 122.25(16)
O3 C14 C13 . . 118.66(15)
O2 C14 C13 . . 119.07(14)
C2S N1S H1A . . 111.1(12)
C2S N1S H1B . . 112.5(14)
H1A N1S H1B . . 105.2(18)
C2S N1S H1C . . 110.9(13)
H1A N1S H1C . . 113.1(19)
H1B N1S H1C . . 103.8(19)
N1S C2S C2S . 3_655 110.32(17)
N1S C2S H2A . . 109.6
C2S C2S H2A 3_655 . 109.6
N1S C2S H2B . . 109.6
C2S C2S H2B 3_655 . 109.6
H2A C2S H2B . . 108.1

loop_
_geom_bond_atom_site_label_1
_geom_bond_atom_site_label_2
_geom_bond_site_symmetry_2
_geom_bond_distance
O1 C7 . 1.235(2)
O2 C14 . 1.268(2)
O3 C14 . 1.2523(18)
N1 C7 . 1.3474(19)
N1 C8 . 1.406(2)
N1 H1 . 0.90(2)
C1 C2 . 1.382(3)
C1 C6 . 1.386(2)
C1 C7 . 1.495(2)
C2 C3 . 1.393(3)
C2 H2 . 0.9300
C3 C4 . 1.377(3)
C3 H3 . 0.9300
C4 C5 . 1.367(3)
C4 H4 . 0.9300
C5 C6 . 1.376(3)
C5 H5 . 0.9300
C6 H6 . 0.9300
C8 C9 . 1.388(2)
C8 C13 . 1.412(2)
C9 C10 . 1.377(2)
C9 H9 . 0.9300
C10 C11 . 1.380(2)
C10 H10 . 0.9300
C11 C12 . 1.378(3)
C11 H11 . 0.9300
C12 C13 . 1.388(2)
C12 H12 . 0.9300
C13 C14 . 1.508(2)
N1S C2S . 1.483(2)
N1S H1A . 0.940(15)
N1S H1B . 0.983(16)
N1S H1C . 0.936(15)
C2S C2S 3_655 1.501(3)
C2S H2A . 0.9700
C2S H2B . 0.9700

loop_
_geom_hbond_atom_site_label_D
_geom_hbond_atom_site_label_H
_geom_hbond_atom_site_label_A
_geom_hbond_site_symmetry_A
_geom_hbond_distance_DH
_geom_hbond_distance_HA
_geom_hbond_distance_DA
_geom_hbond_angle_DHA
_geom_hbond_publ_flag
N1 H1 O2 1_555 0.90(2) 1.81(2) 2.608(2) 146.8(19) y
N1s H1A O1 1_555 0.94(2) 1.89(2) 2.807(2) 165.1(18) y
N1s H1B O3 2_745 0.98(2) 1.76(2) 2.729(2) 170.4(19) y
N1s H1C O2 2_645 0.94(2) 1.84(2) 2.753(2) 163(2) y
C2s H2B O3 4_565 0.97 2.59 3.315(2) 131 y
C6 H6 O3 4_565 0.93 2.50 3.319(2) 147 y
C9 H9 O1 1_555 0.93 2.25 2.863(2) 123 y
C12 H12 O3 1_555 0.93 2.42 2.758(2) 101 y
